data_7053284
loop_
_publ_author_name
'Fernando, Isurika R.'
'Daskalakis, Nikos'
'Demadis, Konstantinos D.'
'Mezei, Gellert'

_publ_section_title
;
 Cation effect on the inorganic--organic layered structure of
 pyrazole-4-sulfonate networks and inhibitory effects on copper corrosion
;
_journal_issue 2
_journal_name_full 'New Journal of Chemistry'
_journal_page_first 221
_journal_paper_doi 10.1039/b9nj00361d
_journal_volume 34
_journal_year 2010
_chemical_formula_sum 'C3 H3 N2 O3 Rb S'
_chemical_formula_weight 232.60
_chemical_name_systematic
;
?
;
_space_group_IT_number 88
_symmetry_cell_setting tetragonal
_symmetry_space_group_name_Hall '-I 4ad'
_symmetry_space_group_name_H-M 'I 41/a :2'
_atom_sites_solution_hydrogens geom
_atom_sites_solution_primary direct
_atom_sites_solution_secondary difmap
_audit_creation_method SHELXL-97
_cell_angle_alpha 90.00
_cell_angle_beta 90.00
_cell_angle_gamma 90.00
_cell_formula_units_Z 16
_cell_length_a 9.7332(4)
_cell_length_b 9.7332(4)
_cell_length_c 29.9414(12)
_cell_measurement_reflns_used 9951
_cell_measurement_temperature 296(2)
_cell_measurement_theta_max 29.18
_cell_measurement_theta_min 2.72
_cell_volume 2836.5(2)
_computing_cell_refinement 'Bruker SAINT'
_computing_data_collection 'Bruker APEX2'
_computing_data_reduction 'Bruker SAINT'
_computing_molecular_graphics 'Bruker SHELXTL'
_computing_publication_material 'Bruker SHELXTL'
_computing_structure_refinement 'SHELXL-97 (Sheldrick, 2008)'
_computing_structure_solution 'SHELXS-97 (Sheldrick, 2008)'
_diffrn_ambient_temperature 296(2)
_diffrn_measured_fraction_theta_full 1.000
_diffrn_measured_fraction_theta_max 1.000
_diffrn_measurement_device_type 'Bruker APEX-II CCD'
_diffrn_measurement_method '\f and \w scans'
_diffrn_radiation_monochromator graphite
_diffrn_radiation_source 'fine-focus sealed tube'
_diffrn_radiation_type MoK\a
_diffrn_radiation_wavelength 0.71073
_diffrn_reflns_av_R_equivalents 0.0385
_diffrn_reflns_av_sigmaI/netI 0.0115
_diffrn_reflns_limit_h_max 13
_diffrn_reflns_limit_h_min -13
_diffrn_reflns_limit_k_max 10
_diffrn_reflns_limit_k_min -13
_diffrn_reflns_limit_l_max 41
_diffrn_reflns_limit_l_min -41
_diffrn_reflns_number 62644
_diffrn_reflns_theta_full 29.30
_diffrn_reflns_theta_max 29.30
_diffrn_reflns_theta_min 2.20
_exptl_absorpt_coefficient_mu 7.223
_exptl_absorpt_correction_T_max 0.1865
_exptl_absorpt_correction_T_min 0.1093
_exptl_absorpt_correction_type none
_exptl_crystal_colour colourless
_exptl_crystal_density_diffrn 2.179
_exptl_crystal_density_method 'not measured'
_exptl_crystal_description irregular
_exptl_crystal_F_000 1792
_exptl_crystal_size_max 0.55
_exptl_crystal_size_mid 0.52
_exptl_crystal_size_min 0.35
_refine_diff_density_max 0.457
_refine_diff_density_min -0.413
_refine_diff_density_rms 0.070
_refine_ls_extinction_coef 0.0025(3)
_refine_ls_extinction_expression Fc^*^=kFc[1+0.001xFc^2^\l^3^/sin(2\q)]^-1/4^
_refine_ls_extinction_method SHELXL
_refine_ls_goodness_of_fit_ref 0.966
_refine_ls_hydrogen_treatment mixed
_refine_ls_matrix_type full
_refine_ls_number_parameters 97
_refine_ls_number_reflns 1942
_refine_ls_number_restraints 0
_refine_ls_restrained_S_all 0.966
_refine_ls_R_factor_all 0.0351
_refine_ls_R_factor_gt 0.0259
_refine_ls_shift/su_max 0.000
_refine_ls_shift/su_mean 0.000
_refine_ls_structure_factor_coef Fsqd
_refine_ls_weighting_details 'calc w=1/[\s^2^(Fo^2^)+(0.1000P)^2^+0.5000P] where P=(Fo^2^+2Fc^2^)/3'
_refine_ls_weighting_scheme calc
_refine_ls_wR_factor_gt 0.1012
_refine_ls_wR_factor_ref 0.1169
_reflns_number_gt 1643
_reflns_number_total 1942
_reflns_threshold_expression >2sigma(I)
_cod_data_source_file b9nj00361d.txt
_cod_data_source_block rubidiumpyrazolesulfonate
_cod_depositor_comments
;
The following automatic conversions were performed:

'_symmetry_cell_setting' value 'Tetragonal' changed to 'tetragonal'
according to /home/saulius/struct/CIF-dictionaries/cif_core.dic
dictionary named 'cif_core.dic' version 2.4.2 from 2011-04-26.

Automatic conversion script
Id: cif_fix_values 1891 2012-01-12 08:04:46Z andrius 
;
_cod_original_sg_symbol_H-M I4(1)/a
_cod_database_code 7053284

loop_
_symmetry_equiv_pos_as_xyz
'x, y, z'
'-x+1/2, -y, z+1/2'
'-y+3/4, x+1/4, z+1/4'
'y+3/4, -x+3/4, z+3/4'
'x+1/2, y+1/2, z+1/2'
'-x+1, -y+1/2, z+1'
'-y+5/4, x+3/4, z+3/4'
'y+5/4, -x+5/4, z+5/4'
'-x, -y, -z'
'x-1/2, y, -z-1/2'
'y-3/4, -x-1/4, -z-1/4'
'-y-3/4, x-3/4, -z-3/4'
'-x+1/2, -y+1/2, -z+1/2'
'x, y+1/2, -z'
'y-1/4, -x+1/4, -z+1/4'
'-y-1/4, x-1/4, -z-1/4'

loop_
_atom_site_label
_atom_site_type_symbol
_atom_site_fract_x
_atom_site_fract_y
_atom_site_fract_z
_atom_site_U_iso_or_equiv
_atom_site_adp_type
_atom_site_occupancy
_atom_site_symmetry_multiplicity
_atom_site_calc_flag
_atom_site_refinement_flags
Rb1 Rb 0.5000 0.7500 0.020401(13) 0.03479(17) Uani 1 2 d S
Rb2 Rb 0.0000 0.7500 0.018678(13) 0.03726(17) Uani 1 2 d S
S1 S 0.24397(7) 0.43184(6) 0.047693(19) 0.02950(19) Uani 1 1 d .
O1 O 0.3457(4) 0.5078(3) 0.02315(8) 0.0778(10) Uani 1 1 d .
O2 O 0.1059(3) 0.4782(3) 0.03964(10) 0.0758(10) Uani 1 1 d .
O3 O 0.2575(2) 0.2862(2) 0.04012(6) 0.0396(5) Uani 1 1 d .
N1 N 0.3809(3) 0.5033(3) 0.16973(8) 0.0498(7) Uani 1 1 d .
N2 N 0.2444(3) 0.4966(3) 0.17538(8) 0.0365(5) Uani 1 1 d .
C3 C 0.3997(3) 0.4836(3) 0.12655(8) 0.0416(7) Uani 1 1 d .
H3 H 0.4853 0.4830 0.1127 0.050 Uiso 1 1 calc R
C2 C 0.2754(2) 0.4638(2) 0.10411(7) 0.0245(4) Uani 1 1 d .
C1 C 0.1771(3) 0.4731(3) 0.13707(9) 0.0314(5) Uani 1 1 d .
H1 H 0.0826 0.4647 0.1335 0.038 Uiso 1 1 calc R
H2 H 0.203(3) 0.515(3) 0.1989(12) 0.023(7) Uiso 1 1 d .

loop_
_atom_site_aniso_label
_atom_site_aniso_U_11
_atom_site_aniso_U_22
_atom_site_aniso_U_33
_atom_site_aniso_U_23
_atom_site_aniso_U_13
_atom_site_aniso_U_12
Rb1 0.0343(2) 0.0290(2) 0.0411(3) 0.000 0.000 -0.00540(12)
Rb2 0.0370(2) 0.0353(2) 0.0395(3) 0.000 0.000 -0.00544(13)
S1 0.0460(4) 0.0223(3) 0.0202(3) 0.0010(2) -0.0037(2) -0.0026(2)
O1 0.140(3) 0.0623(16) 0.0312(11) -0.0055(10) 0.0216(14) -0.0611(16)
O2 0.0779(19) 0.0808(19) 0.0688(17) -0.0307(15) -0.0473(16) 0.0394(15)
O3 0.0633(14) 0.0254(8) 0.0302(8) -0.0009(7) 0.0018(8) 0.0007(8)
N1 0.0371(13) 0.084(2) 0.0279(11) -0.0083(11) -0.0057(10) 0.0028(12)
N2 0.0392(11) 0.0485(13) 0.0218(12) -0.0005(9) 0.0048(9) 0.0027(9)
C3 0.0269(13) 0.069(2) 0.0286(13) -0.0035(11) -0.0016(9) -0.0008(13)
C2 0.0271(11) 0.0282(11) 0.0182(10) -0.0008(8) 0.0011(8) -0.0012(9)
C1 0.0259(12) 0.0403(14) 0.0281(11) -0.0005(10) 0.0040(10) -0.0004(10)

loop_
_atom_type_symbol
_atom_type_description
_atom_type_scat_dispersion_real
_atom_type_scat_dispersion_imag
_atom_type_scat_source
C C 0.0033 0.0016 'International Tables Vol C Tables 4.2.6.8 and 6.1.1.4'
H H 0.0000 0.0000 'International Tables Vol C Tables 4.2.6.8 and 6.1.1.4'
N N 0.0061 0.0033 'International Tables Vol C Tables 4.2.6.8 and 6.1.1.4'
O O 0.0106 0.0060 'International Tables Vol C Tables 4.2.6.8 and 6.1.1.4'
S S 0.1246 0.1234 'International Tables Vol C Tables 4.2.6.8 and 6.1.1.4'
Rb Rb -0.9393 2.9676 'International Tables Vol C Tables 4.2.6.8 and 6.1.1.4'

loop_
_geom_angle_atom_site_label_1
_geom_angle_atom_site_label_2
_geom_angle_atom_site_label_3
_geom_angle
_geom_angle_site_symmetry_1
_geom_angle_site_symmetry_3
O1 Rb1 O1 176.62(10) 6_564 .
O1 Rb1 O3 109.99(8) 6_564 14
O1 Rb1 O3 72.17(9) . 14
O1 Rb1 O3 72.17(9) 6_564 9_665
O1 Rb1 O3 109.99(8) . 9_665
O3 Rb1 O3 105.59(8) 14 9_665
O1 Rb1 O1 114.87(12) 6_564 9_665
O1 Rb1 O1 66.64(11) . 9_665
O3 Rb1 O1 102.44(7) 14 9_665
O3 Rb1 O1 44.93(6) 9_665 9_665
O1 Rb1 O1 66.64(11) 6_564 14
O1 Rb1 O1 114.87(12) . 14
O3 Rb1 O1 44.93(6) 14 14
O3 Rb1 O1 102.44(7) 9_665 14
O1 Rb1 O1 131.93(10) 9_665 14
O1 Rb1 N1 83.46(8) 6_564 12_766
O1 Rb1 N1 94.65(9) . 12_766
O3 Rb1 N1 165.59(6) 14 12_766
O3 Rb1 N1 72.92(6) 9_665 12_766
O1 Rb1 N1 66.04(8) 9_665 12_766
O1 Rb1 N1 149.37(6) 14 12_766
O1 Rb1 N1 94.65(9) 6_564 15_565
O1 Rb1 N1 83.46(8) . 15_565
O3 Rb1 N1 72.92(6) 14 15_565
O3 Rb1 N1 165.59(6) 9_665 15_565
O1 Rb1 N1 149.37(6) 9_665 15_565
O1 Rb1 N1 66.04(8) 14 15_565
N1 Rb1 N1 112.17(10) 12_766 15_565
O1 Rb1 S1 88.55(7) 6_564 14
O1 Rb1 S1 93.33(8) . 14
O3 Rb1 S1 22.11(4) 14 14
O3 Rb1 S1 104.79(4) 9_665 14
O1 Rb1 S1 118.01(6) 9_665 14
O1 Rb1 S1 22.83(4) 14 14
N1 Rb1 S1 172.01(5) 12_766 14
N1 Rb1 S1 68.22(5) 15_565 14
O1 Rb1 S1 93.33(8) 6_564 9_665
O1 Rb1 S1 88.55(7) . 9_665
O3 Rb1 S1 104.79(4) 14 9_665
O3 Rb1 S1 22.11(4) 9_665 9_665
O1 Rb1 S1 22.83(4) 9_665 9_665
O1 Rb1 S1 118.01(6) 14 9_665
N1 Rb1 S1 68.22(5) 12_766 9_665
N1 Rb1 S1 172.01(5) 15_565 9_665
S1 Rb1 S1 112.59(2) 14 9_665
O1 Rb1 Rb2 57.53(8) 6_564 1_655
O1 Rb1 Rb2 122.51(8) . 1_655
O3 Rb1 Rb2 141.38(4) 14 1_655
O3 Rb1 Rb2 37.43(4) 9_665 1_655
O1 Rb1 Rb2 61.75(6) 9_665 1_655
O1 Rb1 Rb2 117.69(6) 14 1_655
N1 Rb1 Rb2 42.15(5) 12_766 1_655
N1 Rb1 Rb2 138.87(5) 15_565 1_655
S1 Rb1 Rb2 132.247(12) 14 1_655
S1 Rb1 Rb2 46.835(10) 9_665 1_655
O1 Rb1 Rb1 145.56(8) 6_564 9_665
O1 Rb1 Rb1 35.86(7) . 9_665
O3 Rb1 Rb1 88.10(4) 14 9_665
O3 Rb1 Rb1 74.86(4) 9_665 9_665
O1 Rb1 Rb1 30.77(5) 9_665 9_665
O1 Rb1 Rb1 131.37(4) 14 9_665
N1 Rb1 Rb1 77.64(5) 12_766 9_665
N1 Rb1 Rb1 119.06(5) 15_565 9_665
S1 Rb1 Rb1 109.397(12) 14 9_665
S1 Rb1 Rb1 52.963(10) 9_665 9_665
Rb2 Rb1 Rb1 89.852(2) 1_655 9_665
O2 Rb2 O2 155.07(11) 6_464 .
O2 Rb2 O2 132.51(10) 6_464 9_565
O2 Rb2 O2 64.84(8) . 9_565
O2 Rb2 O2 64.84(8) 6_464 14
O2 Rb2 O2 132.52(10) . 14
O2 Rb2 O2 109.02(14) 9_565 14
O2 Rb2 O3 86.50(8) 6_464 9_565
O2 Rb2 O3 107.91(6) . 9_565
O2 Rb2 O3 46.01(6) 9_565 9_565
O2 Rb2 O3 91.81(8) 14 9_565
O2 Rb2 O3 107.91(6) 6_464 14
O2 Rb2 O3 86.50(8) . 14
O2 Rb2 O3 91.81(8) 9_565 14
O2 Rb2 O3 46.01(6) 14 14
O3 Rb2 O3 110.36(7) 9_565 14
O2 Rb2 N1 79.88(8) 6_464 15_565
O2 Rb2 N1 86.21(7) . 15_565
O2 Rb2 N1 147.40(7) 9_565 15_565
O2 Rb2 N1 78.95(8) 14 15_565
O3 Rb2 N1 165.84(6) 9_565 15_565
O3 Rb2 N1 70.77(6) 14 15_565
O2 Rb2 N1 86.21(7) 6_464 12_666
O2 Rb2 N1 79.87(8) . 12_666
O2 Rb2 N1 78.95(8) 9_565 12_666
O2 Rb2 N1 147.40(7) 14 12_666
O3 Rb2 N1 70.77(6) 9_565 12_666
O3 Rb2 N1 165.84(6) 14 12_666
N1 Rb2 N1 111.81(9) 15_565 12_666
O2 Rb2 S1 109.62(7) 6_464 9_565
O2 Rb2 S1 84.54(5) . 9_565
O2 Rb2 S1 23.34(5) 9_565 9_565
O2 Rb2 S1 105.74(7) 14 9_565
O3 Rb2 S1 23.63(4) 9_565 9_565
O3 Rb2 S1 106.25(4) 14 9_565
N1 Rb2 S1 170.45(5) 15_565 9_565
N1 Rb2 S1 68.81(5) 12_666 9_565
O2 Rb2 S1 84.54(5) 6_464 14
O2 Rb2 S1 109.62(7) . 14
O2 Rb2 S1 105.74(7) 9_565 14
O2 Rb2 S1 23.34(5) 14 14
O3 Rb2 S1 106.25(4) 9_565 14
O3 Rb2 S1 23.63(4) 14 14
N1 Rb2 S1 68.81(5) 15_565 14
N1 Rb2 S1 170.45(5) 12_666 14
S1 Rb2 S1 112.28(2) 9_565 14
O2 Rb2 S1 15.81(6) 6_464 6_464
O2 Rb2 S1 150.27(7) . 6_464
O2 Rb2 S1 119.65(5) 9_565 6_464
O2 Rb2 S1 75.97(5) 14 6_464
O3 Rb2 S1 74.32(4) 9_565 6_464
O3 Rb2 S1 121.23(4) 14 6_464
N1 Rb2 S1 92.89(5) 15_565 6_464
N1 Rb2 S1 72.90(5) 12_666 6_464
S1 Rb2 S1 96.314(16) 9_565 6_464
S1 Rb2 S1 97.594(12) 14 6_464
O2 Rb2 Rb1 69.10(7) 6_464 1_455
O2 Rb2 Rb1 110.62(7) . 1_455
O2 Rb2 Rb1 70.33(6) 9_565 1_455
O2 Rb2 Rb1 110.42(5) 14 1_455
O3 Rb2 Rb1 36.21(4) 9_565 1_455
O3 Rb2 Rb1 144.98(4) 14 1_455
N1 Rb2 Rb1 138.03(5) 15_565 1_455
N1 Rb2 Rb1 40.94(5) 12_666 1_455
S1 Rb2 Rb1 48.711(11) 9_565 1_455
S1 Rb2 Rb1 132.197(12) 14 1_455
S1 Rb2 Rb1 53.399(9) 6_464 1_455
O1 S1 O2 113.3(2) . .
O1 S1 O3 111.26(15) . .
O2 S1 O3 111.56(15) . .
O1 S1 C2 106.40(13) . .
O2 S1 C2 105.69(14) . .
O3 S1 C2 108.17(11) . .
O1 S1 Rb2 115.40(12) . 9_565
O2 S1 Rb2 55.95(11) . 9_565
O3 S1 Rb2 59.01(8) . 9_565
C2 S1 Rb2 138.14(8) . 9_565
O1 S1 Rb1 59.81(13) . 9_665
O2 S1 Rb1 133.78(11) . 9_665
O3 S1 Rb1 51.47(8) . 9_665
C2 S1 Rb1 120.28(8) . 9_665
Rb2 S1 Rb1 84.454(13) 9_565 9_665
S1 O1 Rb1 144.94(15) . .
S1 O1 Rb1 97.36(13) . 9_665
Rb1 O1 Rb1 113.36(11) . 9_665
S1 O2 Rb2 130.77(19) . .
S1 O2 Rb2 100.71(12) . 9_565
Rb2 O2 Rb2 115.16(8) . 9_565
S1 O3 Rb1 106.42(10) . 9_665
S1 O3 Rb2 97.36(9) . 9_565
Rb1 O3 Rb2 106.36(6) 9_665 9_565
C3 N1 N2 104.7(2) . .
C3 N1 Rb1 127.2(2) . 15_565
N2 N1 Rb1 108.86(18) . 15_565
C3 N1 Rb2 113.1(2) . 15
N2 N1 Rb2 104.00(18) . 15
Rb1 N1 Rb2 96.91(6) 15_565 15
C1 N2 N1 112.6(2) . .
N1 C3 C2 111.8(3) . .
C1 C2 C3 104.4(2) . .
C1 C2 S1 125.69(19) . .
C3 C2 S1 129.95(19) . .
N2 C1 C2 106.5(2) . .

loop_
_geom_bond_atom_site_label_1
_geom_bond_atom_site_label_2
_geom_bond_distance
_geom_bond_site_symmetry_2
Rb1 O1 2.796(2) 6_564
Rb1 O1 2.796(2) .
Rb1 O3 2.996(2) 14
Rb1 O3 2.996(2) 9_665
Rb1 O1 3.202(3) 9_665
Rb1 O1 3.202(3) 14
Rb1 N1 3.213(3) 12_766
Rb1 N1 3.213(3) 15_565
Rb1 S1 3.6741(7) 14
Rb1 S1 3.6741(7) 9_665
Rb1 Rb2 4.8669(2) 1_655
Rb1 Rb1 5.0176(3) 9_665
Rb2 O2 2.908(3) 6_464
Rb2 O2 2.908(3) .
Rb2 O2 3.007(3) 9_565
Rb2 O2 3.007(3) 14
Rb2 O3 3.083(2) 9_565
Rb2 O3 3.083(2) 14
Rb2 N1 3.290(3) 15_565
Rb2 N1 3.290(3) 12_666
Rb2 S1 3.5666(6) 9_565
Rb2 S1 3.5666(6) 14
Rb2 S1 3.9979(6) 6_464
Rb2 Rb1 4.8669(2) 1_455
S1 O1 1.438(3) .
S1 O2 1.438(2) .
S1 O3 1.442(2) .
S1 C2 1.745(2) .
S1 Rb2 3.5665(6) 9_565
S1 Rb1 3.6741(7) 9_665
O1 Rb1 3.202(3) 9_665
O2 Rb2 3.007(3) 9_565
O3 Rb1 2.996(2) 9_665
O3 Rb2 3.083(2) 9_565
N1 C3 1.320(3) .
N1 N2 1.341(4) .
N1 Rb1 3.213(3) 15_565
N1 Rb2 3.290(3) 15
N2 C1 1.341(4) .
C3 C2 1.397(3) .
C2 C1 1.377(3) .
